data_4023152
loop_
_publ_author_name
'Avedis Karadeolian'
'Michael A. Kerr'

_publ_section_title
;
 Examination of Homo-[3 + 2]-Dipolar Cycloaddition:
 Mechanistic Insight into Regio- and Diastereoselectivity
;
_journal_name_full 'Journal of Organic Chemistry'
_journal_page_first 10251
_journal_page_last 10253
_journal_paper_doi 10.1021/jo702073w
_journal_volume 72
_journal_year 2007
_chemical_formula_moiety 'C27 H27 N O5'
_chemical_formula_sum 'C27 H27 N O5'
_chemical_formula_weight 445.50
_chemical_name_systematic
; 
 ? 
;
_space_group_IT_number 14
_symmetry_cell_setting monoclinic
_symmetry_space_group_name_Hall '-P 2ybc'
_symmetry_space_group_name_H-M 'P 1 21/c 1'
_atom_sites_solution_hydrogens geom
_atom_sites_solution_primary direct
_atom_sites_solution_secondary difmap
_audit_creation_method SHELXL-97
_cell_angle_alpha 90.00
_cell_angle_beta 115.362(2)
_cell_angle_gamma 90.00
_cell_formula_units_Z 8
_cell_length_a 20.5050(8)
_cell_length_b 12.7125(4)
_cell_length_c 19.7289(6)
_cell_measurement_reflns_used 18887
_cell_measurement_temperature 301(2)
_cell_measurement_theta_max 25.03
_cell_measurement_theta_min 1.70
_cell_volume 4647.1(3)
_computing_cell_refinement 'DENZO-SMN (Otwinowski & Minor, 1997)'
_computing_data_collection 'COLLECT (Nonius, 1997-2001)'
_computing_data_reduction DENZO-SMN
_computing_molecular_graphics 'SHELXTL/PC (Sheldrick, 2001)'
_computing_publication_material SHELXTL/PC
_computing_structure_refinement 'SHELXL-97 (Sheldrick, 1997)'
_computing_structure_solution 'SHELXS-97 (Sheldrick, 1997)'
_diffrn_ambient_temperature 301(2)
_diffrn_measured_fraction_theta_full 0.999
_diffrn_measured_fraction_theta_max 0.999
_diffrn_measurement_device_type 'Nonius Kappa-CCD'
_diffrn_measurement_method '\f scans, and \w scans with \k offsets'
_diffrn_radiation_monochromator graphite
_diffrn_radiation_source 'fine-focus sealed tube'
_diffrn_radiation_type MoK\a
_diffrn_radiation_wavelength 0.71073
_diffrn_reflns_av_R_equivalents 0.051
_diffrn_reflns_av_sigmaI/netI 0.0624
_diffrn_reflns_limit_h_max 24
_diffrn_reflns_limit_h_min -24
_diffrn_reflns_limit_k_max 15
_diffrn_reflns_limit_k_min -15
_diffrn_reflns_limit_l_max 23
_diffrn_reflns_limit_l_min -23
_diffrn_reflns_number 38366
_diffrn_reflns_theta_full 25.02
_diffrn_reflns_theta_max 25.02
_diffrn_reflns_theta_min 2.56
_diffrn_standards_number 0
_exptl_absorpt_coefficient_mu 0.088
_exptl_absorpt_correction_T_max 0.9742
_exptl_absorpt_correction_T_min 0.9575
_exptl_absorpt_correction_type multi-scan
_exptl_absorpt_process_details 'DENZO-SMN (Otwinowski & Minor, 1997)'
_exptl_crystal_colour colourless
_exptl_crystal_density_diffrn 1.274
_exptl_crystal_density_method 'not measured'
_exptl_crystal_description block
_exptl_crystal_F_000 1888
_exptl_crystal_size_max 0.50
_exptl_crystal_size_mid 0.38
_exptl_crystal_size_min 0.30
_refine_diff_density_max 0.222
_refine_diff_density_min -0.163
_refine_diff_density_rms 0.037
_refine_ls_extinction_coef 0.0050(8)
_refine_ls_extinction_expression Fc^*^=kFc[1+0.001xFc^2^\l^3^/sin(2\q)]^-1/4^
_refine_ls_extinction_method SHELXL
_refine_ls_goodness_of_fit_ref 1.052
_refine_ls_hydrogen_treatment constr
_refine_ls_matrix_type full
_refine_ls_number_parameters 594
_refine_ls_number_reflns 8208
_refine_ls_number_restraints 3
_refine_ls_restrained_S_all 1.055
_refine_ls_R_factor_all 0.1250
_refine_ls_R_factor_gt 0.0562
_refine_ls_shift/su_max 0.001
_refine_ls_shift/su_mean 0.000
_refine_ls_structure_factor_coef Fsqd
_refine_ls_weighting_details 'calc w=1/[\s^2^(Fo^2^)+(0.0939P)^2^+0.0286P] where P=(Fo^2^+2Fc^2^)/3'
_refine_ls_weighting_scheme calc
_refine_ls_wR_factor_gt 0.1545
_refine_ls_wR_factor_ref 0.1826
_reflns_number_gt 4295
_reflns_number_total 8208
_reflns_threshold_expression I>2\s(I)
_cod_data_source_file jo702073w-File004.cif
_cod_data_source_block 06163b
_cod_depositor_comments
;
The following automatic conversions were performed:
'_symmetry_cell_setting' value 'Monoclinic' changed to 'monoclinic'
according to '/home/saulius/struct/CIF-dictionaries/cif_core.dic'
dictionary named 'cif_core.dic' version 2.4.1 from 2010-06-29.

Automatic conversion script
Id: cif_fix_enum 1527 2010-12-29 10:47:43Z saulius 
;
_cod_original_sg_symbol_H-M 'P 21/c'
_cod_database_code 4023152

loop_
_symmetry_equiv_pos_as_xyz
'x, y, z'
'-x, y+1/2, -z+1/2'
'-x, -y, -z'
'x, -y-1/2, z-1/2'

loop_
_atom_site_label
_atom_site_type_symbol
_atom_site_fract_x
_atom_site_fract_y
_atom_site_fract_z
_atom_site_U_iso_or_equiv
_atom_site_adp_type
_atom_site_occupancy
_atom_site_symmetry_multiplicity
_atom_site_calc_flag
_atom_site_refinement_flags
_atom_site_disorder_assembly
_atom_site_disorder_group
O1 O 0.39441(10) 0.45100(12) 0.38287(9) 0.0572(5) Uani 1 1 d . . .
N2 N 0.34576(12) 0.50477(15) 0.31431(11) 0.0527(6) Uani 1 1 d . . .
C3 C 0.39120(14) 0.56256(19) 0.28473(13) 0.0517(7) Uani 1 1 d . . .
H3A H 0.4222 0.6118 0.3233 0.062 Uiso 1 1 calc R . .
C4 C 0.44047(14) 0.48387(18) 0.26712(13) 0.0514(7) Uani 1 1 d . . .
C5 C 0.47873(14) 0.40419(19) 0.33384(13) 0.0531(7) Uani 1 1 d . . .
H5A H 0.4965 0.3446 0.3150 0.064 Uiso 1 1 calc R . .
C6 C 0.42405(15) 0.36271(18) 0.36049(14) 0.0551(7) Uani 1 1 d . . .
H6A H 0.3853 0.3263 0.3189 0.066 Uiso 1 1 calc R . .
C21 C 0.30659(10) 0.57512(13) 0.34087(10) 0.0544(7) Uani 1 1 d G . .
C22 C 0.34067(8) 0.65176(15) 0.39479(11) 0.0700(8) Uani 1 1 d G . .
H22A H 0.3906 0.6583 0.4158 0.084 Uiso 1 1 calc R . .
C23 C 0.30005(13) 0.71868(13) 0.41731(11) 0.0815(9) Uani 1 1 d G . .
H23A H 0.3229 0.7700 0.4534 0.098 Uiso 1 1 calc R . .
C24 C 0.22536(13) 0.70897(16) 0.38592(13) 0.0855(10) Uani 1 1 d G . .
H24A H 0.1982 0.7537 0.4010 0.103 Uiso 1 1 calc R . .
C25 C 0.19128(8) 0.6323(2) 0.33201(12) 0.0925(11) Uani 1 1 d G . .
H25A H 0.1413 0.6258 0.3110 0.111 Uiso 1 1 calc R . .
C26 C 0.23190(10) 0.56541(16) 0.30948(9) 0.0733(8) Uani 1 1 d G . .
H26A H 0.2091 0.5141 0.2734 0.088 Uiso 1 1 calc R . .
C31 C 0.33969(9) 0.62591(13) 0.21733(8) 0.0545(7) Uani 1 1 d G . .
C32 C 0.35740(10) 0.72854(14) 0.20750(10) 0.0713(8) Uani 1 1 d G . .
H32A H 0.3995 0.7590 0.2429 0.086 Uiso 1 1 calc R . .
C33 C 0.31225(13) 0.78565(11) 0.14484(12) 0.0871(10) Uani 1 1 d G . .
H33A H 0.3241 0.8543 0.1383 0.104 Uiso 1 1 calc R . .
C34 C 0.24939(12) 0.74012(16) 0.09200(10) 0.0867(10) Uani 1 1 d G . .
H34A H 0.2192 0.7783 0.0501 0.104 Uiso 1 1 calc R . .
C35 C 0.23168(9) 0.63748(17) 0.10182(9) 0.0737(9) Uani 1 1 d G . .
H35A H 0.1896 0.6070 0.0665 0.088 Uiso 1 1 calc R . .
C36 C 0.27683(10) 0.58038(11) 0.16449(10) 0.0609(7) Uani 1 1 d G . .
H36A H 0.2650 0.5117 0.1711 0.073 Uiso 1 1 calc R . .
C41 C 0.39671(16) 0.4250(2) 0.19456(15) 0.0593(7) Uani 1 1 d . . .
O42 O 0.36715(12) 0.34225(16) 0.19016(10) 0.0798(6) Uani 1 1 d . . .
O43 O 0.39294(11) 0.47954(15) 0.13540(10) 0.0720(6) Uani 1 1 d . . .
C44 C 0.34154(19) 0.4433(3) 0.06266(15) 0.0888(10) Uani 1 1 d . . .
H44A H 0.3435 0.4881 0.0244 0.133 Uiso 1 1 calc R . .
H44B H 0.2938 0.4453 0.0604 0.133 Uiso 1 1 calc R . .
H44C H 0.3531 0.3725 0.0548 0.133 Uiso 1 1 calc R . .
C45 C 0.49957(16) 0.5468(3) 0.25781(14) 0.0601(7) Uani 1 1 d . . .
O46 O 0.51037(12) 0.63840(16) 0.26801(12) 0.0819(6) Uani 1 1 d . . .
O47 O 0.54175(11) 0.48150(15) 0.23995(10) 0.0722(6) Uani 1 1 d . . .
C48 C 0.60441(17) 0.5285(3) 0.23616(18) 0.0905(10) Uani 1 1 d . . .
H48A H 0.6303 0.4758 0.2227 0.136 Uiso 1 1 calc R . .
H48B H 0.6353 0.5577 0.2842 0.136 Uiso 1 1 calc R . .
H48C H 0.5892 0.5833 0.1991 0.136 Uiso 1 1 calc R . .
C51 C 0.54286(15) 0.4540(2) 0.39893(14) 0.0672(8) Uani 1 1 d . . .
H51A H 0.5646 0.4030 0.4381 0.101 Uiso 1 1 calc R . .
H51B H 0.5266 0.5130 0.4179 0.101 Uiso 1 1 calc R . .
H51C H 0.5777 0.4773 0.3817 0.101 Uiso 1 1 calc R . .
C61 C 0.45575(10) 0.28916(13) 0.42758(8) 0.0569(7) Uani 1 1 d G . .
C62 C 0.44130(10) 0.30477(13) 0.48955(10) 0.0640(8) Uani 1 1 d G . .
H62A H 0.4129 0.3612 0.4905 0.077 Uiso 1 1 calc R . .
C63 C 0.46932(12) 0.23598(17) 0.55005(9) 0.0749(9) Uani 1 1 d G . .
H63A H 0.4596 0.2464 0.5915 0.090 Uiso 1 1 calc R . .
C64 C 0.51180(12) 0.15158(15) 0.54859(10) 0.0872(10) Uani 1 1 d G . .
H64A H 0.5305 0.1056 0.5891 0.105 Uiso 1 1 calc R . .
C65 C 0.52625(11) 0.13597(13) 0.48663(13) 0.0897(10) Uani 1 1 d G . .
H65A H 0.5547 0.0795 0.4857 0.108 Uiso 1 1 calc R . .
C66 C 0.49823(11) 0.20476(15) 0.42612(10) 0.0707(8) Uani 1 1 d G . .
H66A H 0.5079 0.1943 0.3847 0.085 Uiso 1 1 calc R . .
O1B O 0.10584(18) 0.2563(3) 0.1979(2) 0.0510(12) Uani 0.554(5) 1 d PD A 1
N2B N 0.1507(7) 0.2173(8) 0.1643(5) 0.066(4) Uani 0.554(5) 1 d PD A 1
O1C O 0.1454(2) 0.3305(3) 0.1663(2) 0.0566(17) Uani 0.446(5) 1 d PD A 2
N2C N 0.1296(9) 0.2155(10) 0.1683(5) 0.070(5) Uani 0.446(5) 1 d PD A 2
C3B C 0.10743(16) 0.1758(2) 0.08986(14) 0.0606(8) Uani 1 1 d D . .
H3BA H 0.0763 0.1194 0.0930 0.073 Uiso 0.554(5) 1 calc PR A 1
H3BB H 0.0740 0.1178 0.0841 0.073 Uiso 0.446(5) 1 calc PR A 2
C4B C 0.05936(15) 0.26514(19) 0.03602(13) 0.0553(7) Uani 1 1 d . A .
C5B C 0.02305(16) 0.3346(2) 0.07535(14) 0.0628(8) Uani 1 1 d . . .
H5BA H 0.0067 0.4013 0.0485 0.075 Uiso 0.554(5) 1 calc PR A 1
H5BB H -0.0007 0.3902 0.0385 0.075 Uiso 0.446(5) 1 calc PR A 2
C6B C 0.0799(9) 0.3558(10) 0.1593(7) 0.059(3) Uani 0.554(5) 1 d P A 1
H6B H 0.1212 0.3924 0.1575 0.071 Uiso 0.554(5) 1 calc PR A 1
C6C C 0.0810(11) 0.3924(15) 0.1389(9) 0.067(4) Uani 0.446(5) 1 d P A 2
H6C H 0.0910 0.4573 0.1183 0.080 Uiso 0.446(5) 1 calc PR A 2
C21B C 0.18729(11) 0.14834(16) 0.22437(10) 0.0748(9) Uani 1 1 d GD . .
C22B C 0.24079(13) 0.19382(15) 0.28795(13) 0.0832(10) Uani 1 1 d G A .
H22B H 0.2473 0.2664 0.2905 0.100 Uiso 1 1 calc R . .
C23B C 0.28461(10) 0.1309(2) 0.34777(10) 0.0907(11) Uani 1 1 d G A .
H23B H 0.3204 0.1613 0.3903 0.109 Uiso 1 1 calc R . .
C24B C 0.27494(11) 0.0224(2) 0.34401(11) 0.0939(11) Uani 1 1 d G A .
H24B H 0.3043 -0.0197 0.3840 0.113 Uiso 1 1 calc R . .
C25B C 0.22144(14) -0.02303(14) 0.28043(14) 0.0955(11) Uani 1 1 d G A .
H25B H 0.2150 -0.0956 0.2779 0.115 Uiso 1 1 calc R . .
C26B C 0.17762(11) 0.03992(17) 0.22061(10) 0.0852(10) Uani 1 1 d G A .
H26B H 0.1418 0.0095 0.1781 0.102 Uiso 1 1 calc R . .
C31B C 0.16359(10) 0.13003(14) 0.06773(10) 0.0569(7) Uani 1 1 d G A .
C32B C 0.23074(11) 0.17689(13) 0.08895(10) 0.0694(8) Uani 1 1 d G . .
H32B H 0.2432 0.2356 0.1200 0.083 Uiso 1 1 calc R A .
C33B C 0.27925(9) 0.13592(19) 0.06374(13) 0.0903(10) Uani 1 1 d G A .
H33B H 0.3242 0.1673 0.0779 0.108 Uiso 1 1 calc R . .
C34B C 0.26061(12) 0.04810(19) 0.01730(13) 0.0919(11) Uani 1 1 d G . .
H34B H 0.2931 0.0207 0.0004 0.110 Uiso 1 1 calc R A .
C35B C 0.19346(14) 0.00124(14) -0.00393(10) 0.0837(10) Uani 1 1 d G A .
H35B H 0.1810 -0.0575 -0.0350 0.100 Uiso 1 1 calc R . .
C36B C 0.14495(10) 0.04220(14) 0.02129(10) 0.0674(8) Uani 1 1 d G . .
H36B H 0.1000 0.0108 0.0071 0.081 Uiso 1 1 calc R A .
C41B C 0.10314(17) 0.3345(2) 0.00713(17) 0.0687(8) Uani 1 1 d . . .
O42B O 0.12706(17) 0.41793(19) 0.03075(15) 0.1216(10) Uani 1 1 d . A .
O43B O 0.11177(10) 0.28769(14) -0.04869(10) 0.0670(6) Uani 1 1 d . A .
C44B C -0.09867(18) 0.2461(3) -0.14878(17) 0.0919(10) Uani 1 1 d . . .
H44D H -0.1225 0.3042 -0.1809 0.138 Uiso 1 1 calc R . .
H44E H -0.1323 0.2096 -0.1352 0.138 Uiso 1 1 calc R . .
H44F H -0.0806 0.1987 -0.1747 0.138 Uiso 1 1 calc R . .
C45B C -0.00066(17) 0.2120(3) -0.03152(16) 0.0633(8) Uani 1 1 d . . .
O46B O -0.01449(12) 0.12011(17) -0.03955(10) 0.0776(6) Uani 1 1 d . A .
O47B O -0.03911(11) 0.28478(16) -0.08168(11) 0.0738(6) Uani 1 1 d . A .
C48B C 0.16087(18) 0.3374(3) -0.07437(17) 0.0938(11) Uani 1 1 d . . .
H48D H 0.1622 0.2974 -0.1150 0.141 Uiso 1 1 calc R A .
H48E H 0.2084 0.3402 -0.0339 0.141 Uiso 1 1 calc R . .
H48F H 0.1445 0.4075 -0.0912 0.141 Uiso 1 1 calc R . .
C51B C -0.03993(16) 0.2785(2) 0.08234(16) 0.0755(9) Uani 1 1 d . A .
H51D H -0.0713 0.2487 0.0347 0.113 Uiso 1 1 calc R . .
H51E H -0.0664 0.3281 0.0976 0.113 Uiso 1 1 calc R . .
H51F H -0.0215 0.2235 0.1191 0.113 Uiso 1 1 calc R . .
C61B C 0.0542(6) 0.4191(7) 0.2045(5) 0.060(6) Uani 0.554(5) 1 d PG A 1
C62B C 0.0528(5) 0.3840(5) 0.2706(5) 0.078(3) Uani 0.554(5) 1 d PG A 1
H62B H 0.0711 0.3179 0.2895 0.093 Uiso 0.554(5) 1 calc PR A 1
C63B C 0.0241(5) 0.4476(7) 0.3083(4) 0.102(4) Uani 0.554(5) 1 d PG A 1
H63B H 0.0231 0.4241 0.3526 0.122 Uiso 0.554(5) 1 calc PR A 1
C64B C -0.0032(4) 0.5463(7) 0.2800(5) 0.093(4) Uani 0.554(5) 1 d PG A 1
H64B H -0.0225 0.5889 0.3053 0.112 Uiso 0.554(5) 1 calc PR A 1
C65B C -0.0018(4) 0.5814(6) 0.2139(5) 0.093(3) Uani 0.554(5) 1 d PG A 1
H65B H -0.0201 0.6474 0.1950 0.111 Uiso 0.554(5) 1 calc PR A 1
C66B C 0.0269(6) 0.5178(8) 0.1762(4) 0.082(3) Uani 0.554(5) 1 d PG A 1
H66B H 0.0279 0.5412 0.1320 0.099 Uiso 0.554(5) 1 calc PR A 1
C61C C 0.0540(7) 0.4247(9) 0.1983(5) 0.060(8) Uani 0.446(5) 1 d PG A 2
C62C C 0.0791(5) 0.3682(6) 0.2650(6) 0.077(4) Uani 0.446(5) 1 d PG A 2
H62C H 0.1089 0.3102 0.2718 0.093 Uiso 0.446(5) 1 calc PR A 2
C63C C 0.0598(4) 0.3984(6) 0.3216(4) 0.072(3) Uani 0.446(5) 1 d PG A 2
H63C H 0.0766 0.3606 0.3662 0.087 Uiso 0.446(5) 1 calc PR A 2
C64C C 0.0153(4) 0.4851(7) 0.3115(3) 0.064(3) Uani 0.446(5) 1 d PG A 2
H64C H 0.0023 0.5053 0.3494 0.076 Uiso 0.446(5) 1 calc PR A 2
C65C C -0.0099(5) 0.5416(7) 0.2449(4) 0.076(3) Uani 0.446(5) 1 d PG A 2
H65C H -0.0396 0.5997 0.2381 0.091 Uiso 0.446(5) 1 calc PR A 2
C66C C 0.0095(6) 0.5114(9) 0.1882(4) 0.069(4) Uani 0.446(5) 1 d PG A 2
H66C H -0.0073 0.5492 0.1436 0.083 Uiso 0.446(5) 1 calc PR A 2

loop_
_atom_site_aniso_label
_atom_site_aniso_U_11
_atom_site_aniso_U_22
_atom_site_aniso_U_33
_atom_site_aniso_U_23
_atom_site_aniso_U_13
_atom_site_aniso_U_12
O1 0.0586(13) 0.0606(10) 0.0523(10) 0.0044(9) 0.0236(10) 0.0056(9)
N2 0.0490(15) 0.0579(12) 0.0499(12) 0.0073(10) 0.0199(12) 0.0008(11)
C3 0.0506(18) 0.0534(15) 0.0514(15) -0.0017(12) 0.0220(14) -0.0066(13)
C4 0.0480(18) 0.0558(15) 0.0506(15) -0.0029(12) 0.0213(14) -0.0072(13)
C5 0.0463(18) 0.0583(15) 0.0533(15) -0.0035(13) 0.0200(14) -0.0061(13)
C6 0.0529(19) 0.0528(15) 0.0558(16) -0.0037(13) 0.0196(14) -0.0016(13)
C21 0.049(2) 0.0637(17) 0.0513(15) 0.0076(14) 0.0217(15) 0.0012(14)
C22 0.057(2) 0.0767(19) 0.079(2) -0.0066(16) 0.0315(17) -0.0029(17)
C23 0.084(3) 0.079(2) 0.096(2) -0.0044(17) 0.053(2) 0.0052(19)
C24 0.085(3) 0.104(3) 0.083(2) 0.027(2) 0.050(2) 0.033(2)
C25 0.053(2) 0.160(3) 0.067(2) 0.021(2) 0.0283(19) 0.023(2)
C26 0.048(2) 0.111(2) 0.0601(17) -0.0006(16) 0.0227(17) -0.0040(18)
C31 0.057(2) 0.0580(16) 0.0523(16) 0.0048(14) 0.0273(15) 0.0014(14)
C32 0.078(2) 0.0655(18) 0.0697(19) 0.0056(16) 0.0308(18) -0.0071(17)
C33 0.100(3) 0.069(2) 0.091(2) 0.0217(19) 0.041(2) 0.000(2)
C34 0.091(3) 0.090(2) 0.073(2) 0.0230(19) 0.029(2) 0.015(2)
C35 0.067(2) 0.086(2) 0.0600(19) 0.0057(17) 0.0193(17) 0.0063(18)
C36 0.059(2) 0.0649(17) 0.0570(17) 0.0022(15) 0.0234(16) 0.0020(16)
C41 0.054(2) 0.0709(19) 0.0517(17) -0.0060(16) 0.0211(15) 0.0024(16)
O42 0.0840(17) 0.0731(13) 0.0681(13) -0.0159(11) 0.0189(12) -0.0162(12)
O43 0.0664(15) 0.1003(14) 0.0464(11) -0.0055(10) 0.0213(10) -0.0035(11)
C44 0.071(2) 0.134(3) 0.0488(17) -0.0185(18) 0.0139(17) 0.000(2)
C45 0.0475(19) 0.080(2) 0.0514(16) 0.0026(15) 0.0203(14) -0.0059(17)
O46 0.0801(17) 0.0704(13) 0.1052(16) -0.0039(12) 0.0493(14) -0.0220(12)
O47 0.0537(14) 0.0965(14) 0.0746(13) -0.0017(11) 0.0353(11) -0.0070(11)
C48 0.055(2) 0.134(3) 0.093(2) 0.016(2) 0.042(2) -0.005(2)
C51 0.055(2) 0.0812(19) 0.0582(17) -0.0018(15) 0.0174(16) -0.0142(16)
C61 0.055(2) 0.0511(16) 0.0603(17) -0.0029(13) 0.0202(15) -0.0072(14)
C62 0.069(2) 0.0554(16) 0.0631(17) -0.0028(15) 0.0241(16) -0.0109(15)
C63 0.085(3) 0.0675(19) 0.0671(19) 0.0071(16) 0.0276(18) -0.0147(18)
C64 0.088(3) 0.074(2) 0.081(2) 0.0175(18) 0.019(2) -0.009(2)
C65 0.088(3) 0.0601(19) 0.116(3) 0.010(2) 0.039(2) 0.0043(18)
C66 0.077(2) 0.0580(17) 0.078(2) 0.0040(16) 0.0331(18) 0.0024(16)
O1B 0.056(2) 0.056(2) 0.046(2) 0.0075(17) 0.0255(18) 0.0093(17)
N2B 0.098(7) 0.061(5) 0.056(5) -0.001(3) 0.049(4) -0.008(4)
O1C 0.051(3) 0.058(3) 0.057(3) 0.000(2) 0.020(2) -0.007(2)
N2C 0.123(12) 0.073(7) 0.036(5) -0.007(4) 0.053(6) -0.040(6)
C3B 0.063(2) 0.0654(17) 0.0590(18) -0.0064(14) 0.0310(16) -0.0138(15)
C4B 0.0558(19) 0.0616(16) 0.0512(15) -0.0036(13) 0.0256(15) -0.0070(14)
C5B 0.060(2) 0.0731(18) 0.0554(17) -0.0032(14) 0.0252(16) 0.0035(16)
C6B 0.050(5) 0.078(8) 0.048(7) 0.003(5) 0.018(5) 0.012(6)
C6C 0.059(6) 0.090(12) 0.049(9) 0.003(6) 0.021(6) 0.016(8)
C21B 0.088(3) 0.099(2) 0.0454(17) -0.0036(18) 0.0353(18) -0.027(2)
C22B 0.073(3) 0.122(3) 0.0611(19) -0.020(2) 0.0349(19) -0.027(2)
C23B 0.060(2) 0.154(3) 0.059(2) -0.021(2) 0.0266(19) -0.019(2)
C24B 0.069(3) 0.154(4) 0.060(2) 0.008(2) 0.029(2) 0.001(2)
C25B 0.099(3) 0.116(3) 0.064(2) 0.019(2) 0.027(2) -0.009(2)
C26B 0.094(3) 0.092(2) 0.061(2) 0.0047(18) 0.025(2) -0.028(2)
C31B 0.055(2) 0.0708(18) 0.0465(15) 0.0045(14) 0.0235(14) 0.0004(15)
C32B 0.058(2) 0.084(2) 0.0629(17) 0.0085(15) 0.0227(17) -0.0023(18)
C33B 0.056(2) 0.118(3) 0.099(3) 0.030(2) 0.036(2) 0.010(2)
C34B 0.080(3) 0.116(3) 0.091(2) 0.024(2) 0.047(2) 0.038(2)
C35B 0.087(3) 0.092(2) 0.071(2) 0.0034(17) 0.032(2) 0.025(2)
C36B 0.063(2) 0.0742(19) 0.0636(18) -0.0001(15) 0.0265(17) 0.0034(16)
C41B 0.071(2) 0.070(2) 0.0717(19) -0.0031(16) 0.0371(18) -0.0107(17)
O42B 0.162(3) 0.0883(16) 0.157(2) -0.0414(16) 0.109(2) -0.0640(18)
O43B 0.0641(14) 0.0824(13) 0.0649(12) 0.0090(10) 0.0374(11) -0.0060(11)
C44B 0.069(3) 0.125(3) 0.0659(19) -0.0133(19) 0.0145(19) -0.006(2)
C45B 0.063(2) 0.078(2) 0.0618(18) -0.0003(18) 0.0390(17) -0.0096(18)
O46B 0.0771(16) 0.0744(14) 0.0759(13) -0.0074(11) 0.0275(12) -0.0226(12)
O47B 0.0697(16) 0.0840(14) 0.0626(12) 0.0012(11) 0.0234(12) -0.0067(12)
C48B 0.070(3) 0.139(3) 0.082(2) 0.019(2) 0.042(2) -0.024(2)
C51B 0.055(2) 0.105(2) 0.0728(18) 0.0013(17) 0.0334(17) 0.0039(17)
C61B 0.094(12) 0.043(9) 0.048(7) 0.002(6) 0.036(8) 0.015(7)
C62B 0.125(9) 0.066(4) 0.062(5) -0.013(4) 0.060(6) -0.012(4)
C63B 0.145(11) 0.082(7) 0.124(9) -0.040(5) 0.102(8) -0.030(7)
C64B 0.079(6) 0.114(8) 0.092(8) -0.047(7) 0.042(6) -0.013(6)
C65B 0.067(5) 0.103(6) 0.087(7) -0.015(5) 0.013(4) 0.022(5)
C66B 0.066(6) 0.083(7) 0.098(6) -0.011(5) 0.035(5) 0.016(5)
C61C 0.037(10) 0.078(17) 0.052(9) 0.004(10) 0.008(7) -0.006(10)
C62C 0.105(9) 0.081(6) 0.075(8) -0.013(5) 0.066(7) -0.015(5)
C63C 0.078(7) 0.074(6) 0.074(6) -0.006(5) 0.041(5) 0.014(5)
C64C 0.090(8) 0.054(6) 0.052(5) 0.007(4) 0.034(5) 0.013(5)
C65C 0.096(8) 0.079(7) 0.052(7) 0.012(5) 0.031(6) 0.032(6)
C66C 0.083(9) 0.068(7) 0.064(5) 0.013(5) 0.039(6) 0.038(6)

loop_
_atom_type_symbol
_atom_type_description
_atom_type_scat_dispersion_real
_atom_type_scat_dispersion_imag
_atom_type_scat_source
C C 0.0033 0.0016 'International Tables Vol C Tables 4.2.6.8 and 6.1.1.4'
H H 0.0000 0.0000 'International Tables Vol C Tables 4.2.6.8 and 6.1.1.4'
N N 0.0061 0.0033 'International Tables Vol C Tables 4.2.6.8 and 6.1.1.4'
O O 0.0106 0.0060 'International Tables Vol C Tables 4.2.6.8 and 6.1.1.4'

loop_
_geom_angle_atom_site_label_1
_geom_angle_atom_site_label_2
_geom_angle_atom_site_label_3
_geom_angle
C6 O1 N2 107.01(15)
C21 N2 O1 102.67(14)
C21 N2 C3 112.09(17)
O1 N2 C3 107.46(19)
N2 C3 C31 106.63(19)
N2 C3 C4 110.13(18)
C31 C3 C4 114.59(17)
N2 C3 H3A 108.4
C31 C3 H3A 108.4
C4 C3 H3A 108.4
C41 C4 C45 108.8(2)
C41 C4 C3 110.3(2)
C45 C4 C3 108.3(2)
C41 C4 C5 110.6(2)
C45 C4 C5 107.4(2)
C3 C4 C5 111.30(18)
C6 C5 C51 110.45(19)
C6 C5 C4 109.5(2)
C51 C5 C4 112.1(2)
C6 C5 H5A 108.2
C51 C5 H5A 108.2
C4 C5 H5A 108.2
O1 C6 C61 107.03(17)
O1 C6 C5 107.91(19)
C61 C6 C5 114.2(2)
O1 C6 H6A 109.2
C61 C6 H6A 109.2
C5 C6 H6A 109.2
C22 C21 C26 120.0
C22 C21 N2 122.48(16)
C26 C21 N2 117.51(16)
C23 C22 C21 120.0
C23 C22 H22A 120.0
C21 C22 H22A 120.0
C22 C23 C24 120.0
C22 C23 H23A 120.0
C24 C23 H23A 120.0
C25 C24 C23 120.0
C25 C24 H24A 120.0
C23 C24 H24A 120.0
C26 C25 C24 120.0
C26 C25 H25A 120.0
C24 C25 H25A 120.0
C25 C26 C21 120.0
C25 C26 H26A 120.0
C21 C26 H26A 120.0
C32 C31 C36 120.0
C32 C31 C3 119.49(15)
C36 C31 C3 120.47(15)
C33 C32 C31 120.0
C33 C32 H32A 120.0
C31 C32 H32A 120.0
C34 C33 C32 120.0
C34 C33 H33A 120.0
C32 C33 H33A 120.0
C33 C34 C35 120.0
C33 C34 H34A 120.0
C35 C34 H34A 120.0
C34 C35 C36 120.0
C34 C35 H35A 120.0
C36 C35 H35A 120.0
C35 C36 C31 120.0
C35 C36 H36A 120.0
C31 C36 H36A 120.0
O42 C41 O43 123.8(3)
O42 C41 C4 125.2(2)
O43 C41 C4 111.0(2)
C41 O43 C44 116.7(2)
O43 C44 H44A 109.5
O43 C44 H44B 109.5
H44A C44 H44B 109.5
O43 C44 H44C 109.5
H44A C44 H44C 109.5
H44B C44 H44C 109.5
O46 C45 O47 123.6(3)
O46 C45 C4 126.4(3)
O47 C45 C4 109.9(2)
C45 O47 C48 116.2(2)
O47 C48 H48A 109.5
O47 C48 H48B 109.5
H48A C48 H48B 109.5
O47 C48 H48C 109.5
H48A C48 H48C 109.5
H48B C48 H48C 109.5
C5 C51 H51A 109.5
C5 C51 H51B 109.5
H51A C51 H51B 109.5
C5 C51 H51C 109.5
H51A C51 H51C 109.5
H51B C51 H51C 109.5
C62 C61 C66 120.0
C62 C61 C6 120.34(15)
C66 C61 C6 119.64(15)
C61 C62 C63 120.0
C61 C62 H62A 120.0
C63 C62 H62A 120.0
C64 C63 C62 120.0
C64 C63 H63A 120.0
C62 C63 H63A 120.0
C63 C64 C65 120.0
C63 C64 H64A 120.0
C65 C64 H64A 120.0
C66 C65 C64 120.0
C66 C65 H65A 120.0
C64 C65 H65A 120.0
C65 C66 C61 120.0
C65 C66 H66A 120.0
C61 C66 H66A 120.0
N2B O1B C6B 102.8(7)
C21B N2B O1B 92.4(6)
C21B N2B C3B 120.1(7)
O1B N2B C3B 111.1(9)
C6C O1C N2C 111.9(10)
C21B N2C O1C 117.7(10)
C21B N2C C3B 111.4(8)
O1C N2C C3B 105.9(8)
N2B C3B N2C 18.3(11)
N2B C3B C31B 102.8(5)
N2C C3B C31B 119.7(7)
N2B C3B C4B 110.7(4)
N2C C3B C4B 106.2(5)
C31B C3B C4B 114.58(18)
N2B C3B H3BA 109.5
N2C C3B H3BA 95.6
C31B C3B H3BA 109.5
C4B C3B H3BA 109.5
N2B C3B H3BB 119.0
N2C C3B H3BB 105.0
C31B C3B H3BB 105.0
C4B C3B H3BB 105.0
H3BA C3B H3BB 9.5
C45B C4B C41B 108.1(2)
C45B C4B C5B 107.8(2)
C41B C4B C5B 109.9(2)
C45B C4B C3B 107.8(2)
C41B C4B C3B 111.6(2)
C5B C4B C3B 111.48(19)
C6C C5B C51B 123.3(6)
C6C C5B C4B 108.5(8)
C51B C5B C4B 112.4(2)
C6C C5B C6B 23.0(6)
C51B C5B C6B 104.8(5)
C4B C5B C6B 108.7(6)
C6C C5B H5BA 89.6
C51B C5B H5BA 110.2
C4B C5B H5BA 110.2
C6B C5B H5BA 110.2
C6C C5B H5BB 103.4
C51B C5B H5BB 103.4
C4B C5B H5BB 103.4
C6B C5B H5BB 124.1
H5BA C5B H5BB 13.9
O1B C6B C61B 107.8(7)
O1B C6B C5B 109.9(9)
C61B C6B C5B 115.8(11)
O1B C6B H6B 107.7
C61B C6B H6B 107.7
C5B C6B H6B 107.7
O1C C6C C5B 108.6(13)
O1C C6C C61C 115.5(11)
C5B C6C C61C 110.5(13)
O1C C6C H6C 107.3
C5B C6C H6C 107.3
C61C C6C H6C 107.3
C22B C21B C26B 120.0
C22B C21B N2B 115.6(5)
C26B C21B N2B 124.1(5)
C22B C21B N2C 119.9(5)
C26B C21B N2C 118.5(6)
N2B C21B N2C 18.4(12)
C21B C22B C23B 120.0
C21B C22B H22B 120.0
C23B C22B H22B 120.0
C24B C23B C22B 120.0
C24B C23B H23B 120.0
C22B C23B H23B 120.0
C23B C24B C25B 120.0
C23B C24B H24B 120.0
C25B C24B H24B 120.0
C26B C25B C24B 120.0
C26B C25B H25B 120.0
C24B C25B H25B 120.0
C25B C26B C21B 120.0
C25B C26B H26B 120.0
C21B C26B H26B 120.0
C32B C31B C36B 120.0
C32B C31B C3B 121.78(17)
C36B C31B C3B 118.11(17)
C33B C32B C31B 120.0
C33B C32B H32B 120.0
C31B C32B H32B 120.0
C34B C33B C32B 120.0
C34B C33B H33B 120.0
C32B C33B H33B 120.0
C35B C34B C33B 120.0
C35B C34B H34B 120.0
C33B C34B H34B 120.0
C36B C35B C34B 120.0
C36B C35B H35B 120.0
C34B C35B H35B 120.0
C35B C36B C31B 120.0
C35B C36B H36B 120.0
C31B C36B H36B 120.0
O42B C41B O43B 123.4(3)
O42B C41B C4B 125.6(3)
O43B C41B C4B 111.0(2)
C41B O43B C48B 116.9(2)
O47B C44B H44D 109.5
O47B C44B H44E 109.5
H44D C44B H44E 109.5
O47B C44B H44F 109.5
H44D C44B H44F 109.5
H44E C44B H44F 109.5
O46B C45B O47B 123.1(3)
O46B C45B C4B 127.1(3)
O47B C45B C4B 109.7(2)
C45B O47B C44B 116.1(2)
O43B C48B H48D 109.5
O43B C48B H48E 109.5
H48D C48B H48E 109.5
O43B C48B H48F 109.5
H48D C48B H48F 109.5
H48E C48B H48F 109.5
C5B C51B H51D 109.5
C5B C51B H51E 109.5
H51D C51B H51E 109.5
C5B C51B H51F 109.5
H51D C51B H51F 109.5
H51E C51B H51F 109.5
C62B C61B C66B 120.0
C62B C61B C6B 123.7(6)
C66B C61B C6B 116.2(6)
C61B C62B C63B 120.0
C61B C62B H62B 120.0
C63B C62B H62B 120.0
C62B C63B C64B 120.0
C62B C63B H63B 120.0
C64B C63B H63B 120.0
C63B C64B C65B 120.0
C63B C64B H64B 120.0
C65B C64B H64B 120.0
C66B C65B C64B 120.0
C66B C65B H65B 120.0
C64B C65B H65B 120.0
C65B C66B C61B 120.0
C65B C66B H66B 120.0
C61B C66B H66B 120.0
C62C C61C C66C 120.0
C62C C61C C6C 118.1(9)
C66C C61C C6C 121.8(9)
C63C C62C C61C 120.0
C63C C62C H62C 120.0
C61C C62C H62C 120.0
C62C C63C C64C 120.0
C62C C63C H63C 120.0
C64C C63C H63C 120.0
C65C C64C C63C 120.0
C65C C64C H64C 120.0
C63C C64C H64C 120.0
C64C C65C C66C 120.0
C64C C65C H65C 120.0
C66C C65C H65C 120.0
C65C C66C C61C 120.0
C65C C66C H66C 120.0
C61C C66C H66C 120.0

loop_
_geom_bond_atom_site_label_1
_geom_bond_atom_site_label_2
_geom_bond_distance
O1 C6 1.433(3)
O1 N2 1.462(2)
N2 C21 1.442(2)
N2 C3 1.488(3)
C3 C31 1.526(3)
C3 C4 1.563(3)
C3 H3A 0.9800
C4 C41 1.521(4)
C4 C45 1.527(4)
C4 C5 1.578(3)
C5 C6 1.522(3)
C5 C51 1.527(4)
C5 H5A 0.9800
C6 C61 1.520(3)
C6 H6A 0.9800
C21 C22 1.3900
C21 C26 1.3900
C22 C23 1.3900
C22 H22A 0.9300
C23 C24 1.3900
C23 H23A 0.9300
C24 C25 1.3900
C24 H24A 0.9300
C25 C26 1.3900
C25 H25A 0.9300
C26 H26A 0.9300
C31 C32 1.3900
C31 C36 1.3900
C32 C33 1.3900
C32 H32A 0.9300
C33 C34 1.3900
C33 H33A 0.9300
C34 C35 1.3900
C34 H34A 0.9300
C35 C36 1.3900
C35 H35A 0.9300
C36 H36A 0.9300
C41 O42 1.198(3)
C41 O43 1.331(3)
O43 C44 1.444(3)
C44 H44A 0.9600
C44 H44B 0.9600
C44 H44C 0.9600
C45 O46 1.187(3)
C45 O47 1.350(3)
O47 C48 1.448(3)
C48 H48A 0.9600
C48 H48B 0.9600
C48 H48C 0.9600
C51 H51A 0.9600
C51 H51B 0.9600
C51 H51C 0.9600
C61 C62 1.3900
C61 C66 1.3900
C62 C63 1.3900
C62 H62A 0.9300
C63 C64 1.3900
C63 H63A 0.9300
C64 C65 1.3900
C64 H64A 0.9300
C65 C66 1.3900
C65 H65A 0.9300
C66 H66A 0.9300
O1B N2B 1.433(12)
O1B C6B 1.455(11)
N2B C21B 1.406(9)
N2B C3B 1.451(9)
O1C C6C 1.43(2)
O1C N2C 1.501(14)
N2C C21B 1.493(11)
N2C C3B 1.501(10)
C3B C31B 1.512(3)
C3B C4B 1.579(4)
C3B H3BA 0.9800
C3B H3BB 0.9800
C4B C45B 1.530(4)
C4B C41B 1.532(4)
C4B C5B 1.559(3)
C5B C6C 1.50(2)
C5B C51B 1.532(4)
C5B C6B 1.587(15)
C5B H5BA 0.9800
C5B H5BB 0.9800
C6B C61B 1.457(16)
C6B H6B 0.9800
C6C C61C 1.550(18)
C6C H6C 0.9800
C21B C22B 1.3900
C21B C26B 1.3900
C22B C23B 1.3900
C22B H22B 0.9300
C23B C24B 1.3900
C23B H23B 0.9300
C24B C25B 1.3900
C24B H24B 0.9300
C25B C26B 1.3900
C25B H25B 0.9300
C26B H26B 0.9300
C31B C32B 1.3900
C31B C36B 1.3900
C32B C33B 1.3900
C32B H32B 0.9300
C33B C34B 1.3900
C33B H33B 0.9300
C34B C35B 1.3900
C34B H34B 0.9300
C35B C36B 1.3900
C35B H35B 0.9300
C36B H36B 0.9300
C41B O42B 1.178(3)
C41B O43B 1.328(3)
O43B C48B 1.451(3)
C44B O47B 1.450(4)
C44B H44D 0.9600
C44B H44E 0.9600
C44B H44F 0.9600
C45B O46B 1.196(3)
C45B O47B 1.338(3)
C48B H48D 0.9600
C48B H48E 0.9600
C48B H48F 0.9600
C51B H51D 0.9600
C51B H51E 0.9600
C51B H51F 0.9600
C61B C62B 1.3900
C61B C66B 1.3900
C62B C63B 1.3900
C62B H62B 0.9300
C63B C64B 1.3900
C63B H63B 0.9300
C64B C65B 1.3900
C64B H64B 0.9300
C65B C66B 1.3900
C65B H65B 0.9300
C66B H66B 0.9300
C61C C62C 1.3900
C61C C66C 1.3900
C62C C63C 1.3900
C62C H62C 0.9300
C63C C64C 1.3900
C63C H63C 0.9300
C64C C65C 1.3900
C64C H64C 0.9300
C65C C66C 1.3900
C65C H65C 0.9300
C66C H66C 0.9300

loop_
_geom_torsion_atom_site_label_1
_geom_torsion_atom_site_label_2
_geom_torsion_atom_site_label_3
_geom_torsion_atom_site_label_4
_geom_torsion
C6 O1 N2 C21 167.01(17)
C6 O1 N2 C3 -74.6(2)
C21 N2 C3 C31 -63.0(2)
O1 N2 C3 C31 -175.03(15)
C21 N2 C3 C4 172.15(18)
O1 N2 C3 C4 60.1(2)
N2 C3 C4 C41 76.2(2)
C31 C3 C4 C41 -44.0(3)
N2 C3 C4 C45 -164.75(19)
C31 C3 C4 C45 75.0(2)
N2 C3 C4 C5 -46.9(3)
C31 C3 C4 C5 -167.08(19)
C41 C4 C5 C6 -77.7(2)
C45 C4 C5 C6 163.6(2)
C3 C4 C5 C6 45.2(3)
C41 C4 C5 C51 159.3(2)
C45 C4 C5 C51 40.6(3)
C3 C4 C5 C51 -77.7(3)
N2 O1 C6 C61 -163.23(17)
N2 O1 C6 C5 73.4(2)
C51 C5 C6 O1 65.8(3)
C4 C5 C6 O1 -58.1(2)
C51 C5 C6 C61 -53.0(3)
C4 C5 C6 C61 -177.02(18)
O1 N2 C21 C22 59.45(18)
C3 N2 C21 C22 -55.6(2)
O1 N2 C21 C26 -121.68(15)
C3 N2 C21 C26 123.28(18)
C26 C21 C22 C23 0.0
N2 C21 C22 C23 178.84(16)
C21 C22 C23 C24 0.0
C22 C23 C24 C25 0.0
C23 C24 C25 C26 0.0
C24 C25 C26 C21 0.0
C22 C21 C26 C25 0.0
N2 C21 C26 C25 -178.89(15)
N2 C3 C31 C32 138.23(15)
C4 C3 C31 C32 -99.6(2)
N2 C3 C31 C36 -44.2(2)
C4 C3 C31 C36 77.9(2)
C36 C31 C32 C33 0.0
C3 C31 C32 C33 177.57(17)
C31 C32 C33 C34 0.0
C32 C33 C34 C35 0.0
C33 C34 C35 C36 0.0
C34 C35 C36 C31 0.0
C32 C31 C36 C35 0.0
C3 C31 C36 C35 -177.54(17)
C45 C4 C41 O42 149.6(3)
C3 C4 C41 O42 -91.7(3)
C5 C4 C41 O42 31.9(4)
C45 C4 C41 O43 -32.8(3)
C3 C4 C41 O43 85.9(2)
C5 C4 C41 O43 -150.6(2)
O42 C41 O43 C44 9.5(4)
C4 C41 O43 C44 -168.0(2)
C41 C4 C45 O46 125.6(3)
C3 C4 C45 O46 5.6(4)
C5 C4 C45 O46 -114.7(3)
C41 C4 C45 O47 -57.9(3)
C3 C4 C45 O47 -177.89(19)
C5 C4 C45 O47 61.8(2)
O46 C45 O47 C48 2.2(4)
C4 C45 O47 C48 -174.4(2)
O1 C6 C61 C62 11.3(2)
C5 C6 C61 C62 130.70(18)
O1 C6 C61 C66 -169.93(14)
C5 C6 C61 C66 -50.6(2)
C66 C61 C62 C63 0.0
C6 C61 C62 C63 178.74(19)
C61 C62 C63 C64 0.0
C62 C63 C64 C65 0.0
C63 C64 C65 C66 0.0
C64 C65 C66 C61 0.0
C62 C61 C66 C65 0.0
C6 C61 C66 C65 -178.75(19)
C6B O1B N2B C21B 160.5(8)
C6B O1B N2B C3B -75.9(10)
C6C O1C N2C C21B -153.0(10)
C6C O1C N2C C3B 81.6(12)
C21B N2B C3B N2C 90(3)
O1B N2B C3B N2C -16.1(19)
C21B N2B C3B C31B -68.8(11)
O1B N2B C3B C31B -174.7(6)
C21B N2B C3B C4B 168.4(8)
O1B N2B C3B C4B 62.4(8)
C21B N2C C3B N2B -61(2)
O1C N2C C3B N2B 68(3)
C21B N2C C3B C31B -36.9(13)
O1C N2C C3B C31B 92.3(8)
C21B N2C C3B C4B -168.5(8)
O1C N2C C3B C4B -39.3(10)
N2B C3B C4B C45B -162.3(6)
N2C C3B C4B C45B -143.6(8)
C31B C3B C4B C45B 82.0(3)
N2B C3B C4B C41B 79.1(6)
N2C C3B C4B C41B 97.8(8)
C31B C3B C4B C41B -36.6(3)
N2B C3B C4B C5B -44.2(7)
N2C C3B C4B C5B -25.5(8)
C31B C3B C4B C5B -159.9(2)
C45B C4B C5B C6C -176.6(6)
C41B C4B C5B C6C -59.0(6)
C3B C4B C5B C6C 65.3(6)
C45B C4B C5B C51B 43.5(3)
C41B C4B C5B C51B 161.1(2)
C3B C4B C5B C51B -74.6(3)
C45B C4B C5B C6B 159.1(4)
C41B C4B C5B C6B -83.3(4)
C3B C4B C5B C6B 40.9(5)
N2B O1B C6B C61B -161.1(10)
N2B O1B C6B C5B 71.8(10)
C6C C5B C6B O1B -150(4)
C51B C5B C6B O1B 63.5(10)
C4B C5B C6B O1B -56.9(9)
C6C C5B C6B C61B 87(3)
C51B C5B C6B C61B -59.0(8)
C4B C5B C6B C61B -179.4(6)
N2C O1C C6C C5B -39.7(10)
N2C O1C C6C C61C 85.0(14)
C51B C5B C6C O1C 105.5(9)
C4B C5B C6C O1C -29.1(8)
C6B C5B C6C O1C 65(3)
C51B C5B C6C C61C -22.2(15)
C4B C5B C6C C61C -156.7(9)
C6B C5B C6C C61C -62(3)
O1B N2B C21B C22B -79.4(8)
C3B N2B C21B C22B 164.5(7)
O1B N2B C21B C26B 106.8(4)
C3B N2B C21B C26B -9.3(14)
O1B N2B C21B N2C 29(2)
C3B N2B C21B N2C -87(3)
O1C N2C C21B C22B 22.5(13)
C3B N2C C21B C22B 145.1(7)
O1C N2C C21B C26B -171.6(6)
C3B N2C C21B C26B -49.0(13)
O1C N2C C21B N2B -59(3)
C3B N2C C21B N2B 64(2)
C26B C21B C22B C23B 0.0
N2B C21B C22B C23B -174.0(6)
N2C C21B C22B C23B 165.7(8)
C21B C22B C23B C24B 0.0
C22B C23B C24B C25B 0.0
C23B C24B C25B C26B 0.0
C24B C25B C26B C21B 0.0
C22B C21B C26B C25B 0.0
N2B C21B C26B C25B 173.5(7)
N2C C21B C26B C25B -165.9(7)
N2B C3B C31B C32B -35.6(5)
N2C C3B C31B C32B -43.1(7)
C4B C3B C31B C32B 84.6(2)
N2B C3B C31B C36B 148.2(5)
N2C C3B C31B C36B 140.6(7)
C4B C3B C31B C36B -91.6(2)
C36B C31B C32B C33B 0.0
C3B C31B C32B C33B -176.15(18)
C31B C32B C33B C34B 0.0
C32B C33B C34B C35B 0.0
C33B C34B C35B C36B 0.0
C34B C35B C36B C31B 0.0
C32B C31B C36B C35B 0.0
C3B C31B C36B C35B 176.29(17)
C45B C4B C41B O42B 141.5(3)
C5B C4B C41B O42B 24.0(4)
C3B C4B C41B O42B -100.1(4)
C45B C4B C41B O43B -39.2(3)
C5B C4B C41B O43B -156.6(2)
C3B C4B C41B O43B 79.2(3)
O42B C41B O43B C48B 8.0(5)
C4B C41B O43B C48B -171.4(2)
C41B C4B C45B O46B 128.2(3)
C5B C4B C45B O46B -113.1(3)
C3B C4B C45B O46B 7.4(4)
C41B C4B C45B O47B -54.1(3)
C5B C4B C45B O47B 64.7(2)
C3B C4B C45B O47B -174.8(2)
O46B C45B O47B C44B -1.6(4)
C4B C45B O47B C44B -179.4(2)
O1B C6B C61B C62B -2.9(15)
C5B C6B C61B C62B 120.6(7)
O1B C6B C61B C66B -179.8(7)
C5B C6B C61B C66B -56.3(10)
C66B C61B C62B C63B 0.0
C6B C61B C62B C63B -176.8(12)
C61B C62B C63B C64B 0.0
C62B C63B C64B C65B 0.0
C63B C64B C65B C66B 0.0
C64B C65B C66B C61B 0.0
C62B C61B C66B C65B 0.0
C6B C61B C66B C65B 177.0(11)
O1C C6C C61C C62C -18.8(17)
C5B C6C C61C C62C 104.9(11)
O1C C6C C61C C66C 157.2(9)
C5B C6C C61C C66C -79.0(12)
C66C C61C C62C C63C 0.0
C6C C61C C62C C63C 176.1(13)
C61C C62C C63C C64C 0.0
C62C C63C C64C C65C 0.0
C63C C64C C65C C66C 0.0
C64C C65C C66C C61C 0.0
C62C C61C C66C C65C 0.0
C6C C61C C66C C65C -176.0(13)
